data_7013859
loop_
_publ_author_name
'Apostolico, Leonardo'
'Mahon, Mary F.'
'Molloy, Kieran C.'
'Binions, Russell'
'Blackman, Christopher S.'
'Carmalt, Claire J.'
'Parkin, Ivan P.'

_publ_section_title
;
 The reaction of GeCl4 with primary and secondary phosphines.
;
_journal_issue 3
_journal_name_full 'Dalton transactions (Cambridge, England : 2003)'
_journal_page_first 470
_journal_page_last 475
_journal_paper_doi 10.1039/b315378a
_journal_year 2004
_chemical_formula_sum 'C6 H14 Cl3 Ge P'
_chemical_formula_weight 296.08
_chemical_name_systematic
;
?
;
_space_group_IT_number 15
_symmetry_cell_setting monoclinic
_symmetry_space_group_name_Hall '-C 2yc'
_symmetry_space_group_name_H-M 'C 1 2/c 1'
_atom_sites_solution_hydrogens geom
_atom_sites_solution_primary direct
_atom_sites_solution_secondary difmap
_audit_creation_method SHELXL-97
_cell_angle_alpha 90.00
_cell_angle_beta 103.9990(10)
_cell_angle_gamma 90.00
_cell_formula_units_Z 8
_cell_length_a 30.2955(9)
_cell_length_b 6.1385(2)
_cell_length_c 12.9839(5)
_cell_measurement_reflns_used 25
_cell_measurement_temperature 150(2)
_cell_measurement_theta_max 18
_cell_measurement_theta_min 12
_cell_volume 2342.89(14)
_computing_data_reduction 'Denzo and Scalepack (otwinowski & Minor, 1997'
_computing_molecular_graphics 'ORTEX (P.McArdle, 1995)'
_computing_publication_material 'SHELXL-97/2 (Sheldrick,1997)'
_computing_structure_refinement 'SHELXL-97 (Sheldrick, 1997)'
_computing_structure_solution 'SHELXS-97 (Sheldrick, 1990)'
_diffrn_ambient_temperature 150(2)
_diffrn_measured_fraction_theta_full 0.997
_diffrn_measured_fraction_theta_max 0.997
_diffrn_measurement_device_type KappaCCD
_diffrn_measurement_method KappaCCD
_diffrn_radiation_monochromator graphite
_diffrn_radiation_source 'fine-focus sealed tube'
_diffrn_radiation_type MoK\a
_diffrn_radiation_wavelength 0.71069
_diffrn_reflns_av_R_equivalents 0.0565
_diffrn_reflns_av_sigmaI/netI 0.0460
_diffrn_reflns_limit_h_max 38
_diffrn_reflns_limit_h_min -38
_diffrn_reflns_limit_k_max 7
_diffrn_reflns_limit_k_min -7
_diffrn_reflns_limit_l_max 16
_diffrn_reflns_limit_l_min -16
_diffrn_reflns_number 11615
_diffrn_reflns_theta_full 27.48
_diffrn_reflns_theta_max 27.48
_diffrn_reflns_theta_min 3.68
_exptl_absorpt_coefficient_mu 3.381
_exptl_absorpt_correction_T_max 0.6310
_exptl_absorpt_correction_T_min 0.5512
_exptl_crystal_colour Colourless
_exptl_crystal_density_diffrn 1.679
_exptl_crystal_density_method 'not measured'
_exptl_crystal_description Needle
_exptl_crystal_F_000 1184
_exptl_crystal_size_max 0.20
_exptl_crystal_size_mid 0.15
_exptl_crystal_size_min 0.15
_refine_diff_density_max 0.617
_refine_diff_density_min -0.483
_refine_diff_density_rms 0.091
_refine_ls_extinction_coef 0.00125(19)
_refine_ls_extinction_expression Fc^*^=kFc[1+0.001xFc^2^\l^3^/sin(2\q)]^-1/4^
_refine_ls_extinction_method SHELXL
_refine_ls_goodness_of_fit_ref 1.010
_refine_ls_hydrogen_treatment mixed
_refine_ls_matrix_type full
_refine_ls_number_parameters 113
_refine_ls_number_reflns 2664
_refine_ls_number_restraints 3
_refine_ls_restrained_S_all 1.011
_refine_ls_R_factor_all 0.0496
_refine_ls_R_factor_gt 0.0329
_refine_ls_shift/su_max 0.001
_refine_ls_shift/su_mean 0.000
_refine_ls_structure_factor_coef Fsqd
_refine_ls_weighting_details 'calc w=1/[\s^2^(Fo^2^)+(0.0426P)^2^+0.8790P] where P=(Fo^2^+2Fc^2^)/3'
_refine_ls_weighting_scheme calc
_refine_ls_wR_factor_gt 0.0766
_refine_ls_wR_factor_ref 0.0845
_reflns_number_gt 2074
_reflns_number_total 2664
_reflns_threshold_expression >2sigma(I)
_cod_data_source_file b315378a.txt
_cod_data_source_block k01kcm21
_cod_depositor_comments
;
The following automatic conversions were performed:
'_symmetry_cell_setting' value 'Monoclinic' changed to 'monoclinic'
according to '/home/saulius/struct/CIF-dictionaries/cif_core.dic'
dictionary named 'cif_core.dic' version 2.4.1 from 2010-06-29.

Automatic conversion script
Id: cif_fix_enum 1527 2010-12-29 10:47:43Z saulius 
;
_cod_original_sg_symbol_H-M C2/c
_cod_database_code 7013859

loop_
_symmetry_equiv_pos_as_xyz
'x, y, z'
'-x, y, -z+1/2'
'x+1/2, y+1/2, z'
'-x+1/2, y+1/2, -z+1/2'
'-x, -y, -z'
'x, -y, z-1/2'
'-x+1/2, -y+1/2, -z'
'x+1/2, -y+1/2, z-1/2'

loop_
_atom_site_label
_atom_site_type_symbol
_atom_site_fract_x
_atom_site_fract_y
_atom_site_fract_z
_atom_site_U_iso_or_equiv
_atom_site_adp_type
_atom_site_occupancy
_atom_site_symmetry_multiplicity
_atom_site_calc_flag
_atom_site_refinement_flags
_atom_site_disorder_assembly
_atom_site_disorder_group
Ge1 Ge 0.045030(10) 0.02040(5) 0.91410(2) 0.02747(13) Uani 1 1 d . . .
P1 P -0.09210(3) 0.46208(11) 0.83073(6) 0.02794(19) Uani 1 1 d D . .
H1A H -0.0540(9) 0.498(5) 0.796(3) 0.045(10) Uiso 1 1 d D . .
H1B H -0.1020(12) 0.645(4) 0.880(3) 0.062(11) Uiso 1 1 d D . .
H1C H -0.0858(12) 0.300(4) 0.906(2) 0.055(11) Uiso 1 1 d D . .
Cl2 Cl 0.05984(2) -0.01943(10) 0.74746(6) 0.02798(18) Uani 1 1 d . . .
Cl3 Cl 0.12232(2) 0.04093(11) 1.00505(6) 0.03073(18) Uani 1 1 d . . .
Cl1 Cl 0.03577(2) 0.39382(12) 0.90425(6) 0.0333(2) Uani 1 1 d . . .
C1 C -0.14098(9) 0.4052(4) 0.7239(2) 0.0243(6) Uani 1 1 d . . .
H1 H -0.1345 0.2704 0.6868 0.029 Uiso 1 1 calc R . .
C2 C -0.18220(12) 0.3606(8) 0.7694(3) 0.0534(10) Uani 1 1 d . . .
H2A H -0.1880 0.4882 0.8109 0.064 Uiso 1 1 calc R . .
H2B H -0.1759 0.2334 0.8177 0.064 Uiso 1 1 calc R . .
C3 C -0.22425(13) 0.3151(8) 0.6791(3) 0.0725(15) Uani 1 1 d . . .
H3A H -0.2196 0.1777 0.6431 0.087 Uiso 1 1 calc R . .
H3B H -0.2511 0.2958 0.7091 0.087 Uiso 1 1 calc R . .
C4 C -0.23340(12) 0.4965(6) 0.5992(3) 0.0478(9) Uani 1 1 d . . .
H4A H -0.2596 0.4570 0.5403 0.057 Uiso 1 1 calc R . .
H4B H -0.2414 0.6302 0.6332 0.057 Uiso 1 1 calc R . .
C5 C -0.19278(12) 0.5409(5) 0.5555(3) 0.0399(8) Uani 1 1 d . . .
H5A H -0.1993 0.6665 0.5064 0.048 Uiso 1 1 calc R . .
H5B H -0.1869 0.4126 0.5146 0.048 Uiso 1 1 calc R . .
C6 C -0.15062(12) 0.5896(6) 0.6431(3) 0.0423(8) Uani 1 1 d . . .
H6A H -0.1552 0.7270 0.6791 0.051 Uiso 1 1 calc R . .
H6B H -0.1242 0.6091 0.6117 0.051 Uiso 1 1 calc R . .

loop_
_atom_site_aniso_label
_atom_site_aniso_U_11
_atom_site_aniso_U_22
_atom_site_aniso_U_33
_atom_site_aniso_U_23
_atom_site_aniso_U_13
_atom_site_aniso_U_12
Ge1 0.0297(2) 0.02718(19) 0.02633(19) 0.00167(12) 0.00837(14) 0.00062(11)
P1 0.0301(4) 0.0240(4) 0.0254(4) 0.0020(3) -0.0016(3) 0.0014(3)
Cl2 0.0315(4) 0.0256(3) 0.0266(4) -0.0024(3) 0.0065(3) 0.0013(3)
Cl3 0.0323(4) 0.0319(4) 0.0262(4) 0.0031(3) 0.0037(3) 0.0056(3)
Cl1 0.0352(4) 0.0291(4) 0.0321(4) -0.0048(3) 0.0015(3) 0.0082(3)
C1 0.0257(15) 0.0276(14) 0.0170(13) -0.0018(11) 0.0000(11) 0.0023(11)
C2 0.036(2) 0.088(3) 0.034(2) 0.0226(19) 0.0030(16) -0.0092(18)
C3 0.042(2) 0.109(4) 0.056(3) 0.036(2) -0.0105(19) -0.035(2)
C4 0.0339(19) 0.069(3) 0.035(2) -0.0017(16) -0.0023(15) 0.0079(16)
C5 0.0418(19) 0.0392(18) 0.0320(18) 0.0099(13) -0.0039(15) 0.0008(14)
C6 0.0427(19) 0.0423(18) 0.0361(19) 0.0137(15) -0.0019(15) -0.0064(15)

loop_
_atom_type_symbol
_atom_type_description
_atom_type_scat_dispersion_real
_atom_type_scat_dispersion_imag
_atom_type_scat_source
C C 0.0033 0.0016 'International Tables Vol C Tables 4.2.6.8 and 6.1.1.4'
H H 0.0000 0.0000 'International Tables Vol C Tables 4.2.6.8 and 6.1.1.4'
Cl Cl 0.1484 0.1585 'International Tables Vol C Tables 4.2.6.8 and 6.1.1.4'
P P 0.1023 0.0942 'International Tables Vol C Tables 4.2.6.8 and 6.1.1.4'
Ge Ge 0.1547 1.8001 'International Tables Vol C Tables 4.2.6.8 and 6.1.1.4'

loop_
_geom_angle_atom_site_label_1
_geom_angle_atom_site_label_2
_geom_angle_atom_site_label_3
_geom_angle
_geom_angle_site_symmetry_1
_geom_angle_site_symmetry_3
_geom_angle_publ_flag
Cl1 Ge1 Cl2 95.80(3) . . ?
Cl1 Ge1 Cl3 93.86(3) . . ?
Cl2 Ge1 Cl3 94.58(3) . . ?
H1A P1 H1B 109(2) . . ?
H1A P1 H1C 112(2) . . ?
H1B P1 H1C 106(2) . . ?
H1A P1 C1 112.4(17) . . ?
H1B P1 C1 106.7(15) . . ?
H1C P1 C1 110.8(15) . . ?
C6 C1 C2 111.2(3) . . ?
C6 C1 P1 111.8(2) . . ?
C2 C1 P1 109.4(2) . . ?
C1 C2 C3 110.0(3) . . ?
C4 C3 C2 111.9(3) . . ?
C5 C4 C3 111.4(3) . . ?
C4 C5 C6 111.8(3) . . ?
C5 C6 C1 110.8(3) . . ?

loop_
_geom_bond_atom_site_label_1
_geom_bond_atom_site_label_2
_geom_bond_distance
_geom_bond_site_symmetry_2
_geom_bond_publ_flag
Ge1 Cl1 2.3091(8) . ?
Ge1 Cl2 2.3264(8) . ?
Ge1 Cl3 2.3571(8) . ?
P1 H1A 1.358(18) . ?
P1 H1B 1.359(18) . ?
P1 H1C 1.371(18) . ?
P1 C1 1.802(3) . ?
C1 C6 1.523(4) . ?
C1 C2 1.530(4) . ?
C2 C3 1.534(5) . ?
C3 C4 1.501(5) . ?
C4 C5 1.499(5) . ?
C5 C6 1.521(5) . ?
